data_7043391
loop_
_publ_author_name
'Gray, Paul'
'Krause, Katherine'
'Burford, Neil'
'Patrick, Brian O.'

_publ_section_title
;
 Mono- and Dicationic 2,2&#x2019;-bipyridine Complexes of Germanium(II)
 and Tin(II)
;
_journal_name_full 'Dalton Trans.'
_journal_paper_doi 10.1039/C7DT02148H
_journal_year 2017
_chemical_formula_moiety 'C10 H8 Cl Ge N2, C F3 O3 S'
_chemical_formula_sum 'C11 H8 Cl F3 Ge N2 O3 S'
_chemical_formula_weight 413.29
_chemical_properties_physical ', Air-sensitive,Moisture-sensitive'
_space_group_crystal_system monoclinic
_space_group_IT_number 14
_space_group_name_Hall '-P 2yn'
_space_group_name_H-M_alt 'P 1 21/n 1'
_symmetry_space_group_name_Hall '-P 2yn'
_symmetry_space_group_name_H-M 'P 1 21/n 1'
_atom_sites_solution_hydrogens geom
_atom_sites_solution_primary direct
_audit_creation_date 2017-04-26
_audit_creation_method
;
Olex2 1.2
(compiled 2017.03.02 svn.r3394 for OlexSys, GUI svn.r5324)
;
_audit_update_record
;
2017-04-27 deposited with the CCDC.
2017-06-15 downloaded from the CCDC.
;
_cell_angle_alpha 90
_cell_angle_beta 93.030(3)
_cell_angle_gamma 90
_cell_formula_units_Z 4
_cell_length_a 7.5779(7)
_cell_length_b 16.7991(14)
_cell_length_c 11.0317(10)
_cell_measurement_reflns_used 6406
_cell_measurement_temperature 296(2)
_cell_measurement_theta_max 30.00
_cell_measurement_theta_min 2.21
_cell_volume 1402.4(2)
_computing_cell_refinement 'SAINT v8.34A (Bruker, 2013)'
_computing_data_reduction 'SAINT v8.34A (Bruker, 2013)'
_computing_molecular_graphics 'Olex2 (Dolomanov et al., 2009)'
_computing_publication_material 'Olex2 (Dolomanov et al., 2009)'
_computing_structure_refinement 'ShelXL (Sheldrick, 2015)'
_computing_structure_solution 'ShelXT (Sheldrick, 2015)'
_diffrn_ambient_temperature 296.15
_diffrn_detector 'Bruker APEX2 area detector'
_diffrn_detector_area_resol_mean 7.9
_diffrn_detector_type 'Bruker-Nonius APEXII CCD area detector'
_diffrn_measured_fraction_theta_full 1.000
_diffrn_measured_fraction_theta_max 0.998
_diffrn_measurement_device 'Bruker-Nonius APEXII CCD area detector and D8 diffractometer'
_diffrn_measurement_device_type 'Bruker D8 diffractometer'
_diffrn_measurement_method '\w and \f scans'
_diffrn_radiation_monochromator 'TRIUMPH curved-crystal'
_diffrn_radiation_probe x-ray
_diffrn_radiation_type MoK\a
_diffrn_radiation_wavelength 0.71073
_diffrn_reflns_av_R_equivalents 0.0504
_diffrn_reflns_av_unetI/netI 0.0503
_diffrn_reflns_Laue_measured_fraction_full 1.000
_diffrn_reflns_Laue_measured_fraction_max 0.998
_diffrn_reflns_limit_h_max 10
_diffrn_reflns_limit_h_min -10
_diffrn_reflns_limit_k_max 21
_diffrn_reflns_limit_k_min -23
_diffrn_reflns_limit_l_max 14
_diffrn_reflns_limit_l_min -15
_diffrn_reflns_number 14581
_diffrn_reflns_point_group_measured_fraction_full 1.000
_diffrn_reflns_point_group_measured_fraction_max 0.998
_diffrn_reflns_theta_full 26.000
_diffrn_reflns_theta_max 30.041
_diffrn_reflns_theta_min 2.211
_diffrn_source 'sealed X-ray tube'
_diffrn_standards_number 0
_exptl_absorpt_coefficient_mu 2.571
_exptl_absorpt_correction_T_max 0.7460
_exptl_absorpt_correction_T_min 0.6419
_exptl_absorpt_correction_type multi-scan
_exptl_absorpt_process_details
'SADABS-2014/5 (Bruker,2014/5) was used for absorption correction. wR2(int) was 0.0812 before and 0.0545 after correction. The Ratio of minimum to maximum transmission is 0.8605. The \l/2 correction factor is Not present.'
_exptl_crystal_colour yellow
_exptl_crystal_colour_primary yellow
_exptl_crystal_density_diffrn 1.957
_exptl_crystal_description block
_exptl_crystal_F_000 816
_exptl_crystal_size_max 0.21
_exptl_crystal_size_mid 0.16
_exptl_crystal_size_min 0.12
_refine_diff_density_max 0.554
_refine_diff_density_min -0.355
_refine_diff_density_rms 0.092
_refine_ls_extinction_method none
_refine_ls_goodness_of_fit_ref 1.047
_refine_ls_hydrogen_treatment constr
_refine_ls_matrix_type full
_refine_ls_number_parameters 199
_refine_ls_number_reflns 4100
_refine_ls_number_restraints 0
_refine_ls_restrained_S_all 1.047
_refine_ls_R_factor_all 0.0441
_refine_ls_R_factor_gt 0.0320
_refine_ls_shift/su_max 0.001
_refine_ls_shift/su_mean 0.000
_refine_ls_structure_factor_coef Fsqd
_refine_ls_weighting_details 'w=1/[\s^2^(Fo^2^)+(0.0256P)^2^+0.4378P] where P=(Fo^2^+2Fc^2^)/3'
_refine_ls_weighting_scheme calc
_refine_ls_wR_factor_gt 0.0715
_refine_ls_wR_factor_ref 0.0759
_reflns_Friedel_coverage 0.000
_reflns_number_gt 3326
_reflns_number_total 4100
_reflns_threshold_expression 'I > 2\s(I)'
_cod_data_source_file c7dt02148h2.cif
_cod_data_source_block nb030
_cod_depositor_comments
;
The following automatic conversions were performed:

'_diffrn_radiation_probe' value 'X-ray' changed to 'x-ray' according
to
/home/data/users/saulius/crontab/automatic-downloads/rss-feeds/RSC/lib/dictionaries/cif_core.dic
dictionary named 'cif_core.dic' version 2.4.2 from 2011-04-26.

Automatic conversion script
Id: cif_fix_values 4973 2017-02-22 13:04:09Z antanas 
;
_cod_database_code 7043391
_shelx_shelxl_version_number 2014/7
_shelx_space_group_comment
;
The symmetry employed for this shelxl refinement is uniquely defined
by the following loop, which should always be used as a source of
symmetry information in preference to the above space-group names.
They are only intended as comments.
;
_olex2_refinement_description
;
1. Fixed Uiso
 At 1.2 times of:
  All C(H) groups
2.a Aromatic/amide H refined with riding coordinates:
 C1(H1), C2(H2), C3(H3), C7(H7), C8(H8), C9(H9), C10(H10), C4(H4)
;
_olex2_submission_special_instructions 'No special instructions were received'

loop_
_space_group_symop_operation_xyz
'x, y, z'
'-x+1/2, y+1/2, -z+1/2'
'-x, -y, -z'
'x-1/2, -y-1/2, z-1/2'

loop_
_atom_site_label
_atom_site_type_symbol
_atom_site_fract_x
_atom_site_fract_y
_atom_site_fract_z
_atom_site_U_iso_or_equiv
_atom_site_adp_type
_atom_site_occupancy
_atom_site_site_symmetry_order
_atom_site_calc_flag
_atom_site_refinement_flags_posn
Ge1 Ge 0.88691(3) 0.42468(2) 0.13345(2) 0.01547(7) Uani 1 1 d .
N1 N 0.8926(2) 0.41723(10) 0.32022(16) 0.0141(3) Uani 1 1 d .
N2 N 0.7225(2) 0.51838(10) 0.18085(16) 0.0148(4) Uani 1 1 d .
C1 C 0.9818(3) 0.35932(12) 0.3807(2) 0.0171(4) Uani 1 1 d .
H1 H 1.0502 0.3241 0.3381 0.021 Uiso 1 1 calc R
C2 C 0.9745(3) 0.35081(13) 0.5047(2) 0.0191(4) Uani 1 1 d .
H2 H 1.0370 0.3105 0.5457 0.023 Uiso 1 1 calc R
C3 C 0.8721(3) 0.40363(13) 0.5667(2) 0.0182(4) Uani 1 1 d .
H3 H 0.8645 0.3987 0.6503 0.022 Uiso 1 1 calc R
C5 C 0.7920(3) 0.46935(11) 0.3804(2) 0.0140(4) Uani 1 1 d .
C6 C 0.7002(3) 0.52852(12) 0.3011(2) 0.0142(4) Uani 1 1 d .
C7 C 0.5973(3) 0.59019(12) 0.3422(2) 0.0176(4) Uani 1 1 d .
H7 H 0.5856 0.5978 0.4249 0.021 Uiso 1 1 calc R
C8 C 0.5121(3) 0.64028(13) 0.2581(2) 0.0211(5) Uani 1 1 d .
H8 H 0.4412 0.6815 0.2837 0.025 Uiso 1 1 calc R
C9 C 0.5334(3) 0.62841(13) 0.1353(2) 0.0211(5) Uani 1 1 d .
H9 H 0.4764 0.6612 0.0777 0.025 Uiso 1 1 calc R
C10 C 0.6408(3) 0.56702(12) 0.0997(2) 0.0181(4) Uani 1 1 d .
H10 H 0.6566 0.5593 0.0175 0.022 Uiso 1 1 calc R
Cl1 Cl 1.12614(7) 0.50909(3) 0.14435(5) 0.01823(11) Uani 1 1 d .
C4 C 0.7806(3) 0.46397(12) 0.5048(2) 0.0166(4) Uani 1 1 d .
H4 H 0.7129 0.5001 0.5462 0.020 Uiso 1 1 calc R
C11 C 0.4923(3) 0.25086(13) 0.3555(2) 0.0231(5) Uani 1 1 d .
F1 F 0.5410(2) 0.18670(8) 0.29479(17) 0.0429(4) Uani 1 1 d .
F2 F 0.6263(2) 0.27122(9) 0.43150(15) 0.0368(4) Uani 1 1 d .
F3 F 0.3582(2) 0.22993(10) 0.42242(16) 0.0459(4) Uani 1 1 d .
S1 S 0.42516(7) 0.33231(3) 0.25372(5) 0.01537(11) Uani 1 1 d .
O1 O 0.5726(2) 0.34129(10) 0.17678(15) 0.0270(4) Uani 1 1 d .
O2 O 0.2656(2) 0.30233(9) 0.19249(15) 0.0222(4) Uani 1 1 d .
O3 O 0.4025(2) 0.39648(9) 0.33771(15) 0.0247(4) Uani 1 1 d .

loop_
_atom_site_aniso_label
_atom_site_aniso_U_11
_atom_site_aniso_U_22
_atom_site_aniso_U_33
_atom_site_aniso_U_23
_atom_site_aniso_U_13
_atom_site_aniso_U_12
Ge1 0.01848(11) 0.01414(12) 0.01423(13) -0.00240(9) 0.00510(8) -0.00148(8)
N1 0.0141(8) 0.0132(8) 0.0153(9) -0.0020(7) 0.0041(7) -0.0018(6)
N2 0.0159(8) 0.0143(8) 0.0146(9) -0.0001(7) 0.0037(7) -0.0021(6)
C1 0.0154(9) 0.0155(10) 0.0210(12) -0.0025(8) 0.0050(8) -0.0011(8)
C2 0.0171(10) 0.0180(10) 0.0222(12) 0.0020(9) 0.0007(9) -0.0015(8)
C3 0.0203(10) 0.0204(10) 0.0139(11) 0.0009(8) 0.0004(8) -0.0046(8)
C5 0.0127(9) 0.0130(9) 0.0166(11) -0.0032(8) 0.0039(8) -0.0036(7)
C6 0.0139(9) 0.0135(9) 0.0154(11) -0.0016(8) 0.0042(8) -0.0035(7)
C7 0.0190(10) 0.0166(10) 0.0176(11) -0.0018(8) 0.0062(9) -0.0019(8)
C8 0.0182(10) 0.0168(10) 0.0288(13) 0.0008(9) 0.0059(9) 0.0015(8)
C9 0.0192(10) 0.0210(11) 0.0230(13) 0.0043(9) 0.0008(9) 0.0014(8)
C10 0.0170(10) 0.0223(11) 0.0150(11) 0.0014(9) 0.0022(8) -0.0016(8)
Cl1 0.0182(2) 0.0201(2) 0.0168(3) -0.0005(2) 0.00428(19) -0.00309(19)
C4 0.0143(9) 0.0180(10) 0.0178(11) -0.0047(8) 0.0042(8) -0.0022(8)
C11 0.0214(11) 0.0188(11) 0.0284(13) 0.0008(9) -0.0054(10) -0.0042(8)
F1 0.0487(10) 0.0185(7) 0.0593(12) -0.0105(7) -0.0168(9) 0.0093(7)
F2 0.0386(9) 0.0301(8) 0.0393(10) 0.0041(7) -0.0210(7) -0.0048(7)
F3 0.0407(9) 0.0510(10) 0.0465(11) 0.0276(9) 0.0056(8) -0.0110(8)
S1 0.0155(2) 0.0158(2) 0.0150(3) -0.0020(2) 0.00187(19) -0.00259(18)
O1 0.0237(8) 0.0367(10) 0.0213(9) -0.0040(7) 0.0076(7) -0.0113(7)
O2 0.0176(7) 0.0267(8) 0.0219(9) -0.0031(7) -0.0013(7) -0.0044(6)
O3 0.0290(9) 0.0180(8) 0.0268(10) -0.0086(7) -0.0012(7) 0.0024(7)

loop_
_atom_type_symbol
_atom_type_description
_atom_type_scat_dispersion_real
_atom_type_scat_dispersion_imag
_atom_type_scat_source
C C 0.0033 0.0016 'International Tables Vol C Tables 4.2.6.8 and 6.1.1.4'
H H 0.0000 0.0000 'International Tables Vol C Tables 4.2.6.8 and 6.1.1.4'
Cl Cl 0.1484 0.1585 'International Tables Vol C Tables 4.2.6.8 and 6.1.1.4'
F F 0.0171 0.0103 'International Tables Vol C Tables 4.2.6.8 and 6.1.1.4'
Ge Ge 0.1547 1.8001 'International Tables Vol C Tables 4.2.6.8 and 6.1.1.4'
N N 0.0061 0.0033 'International Tables Vol C Tables 4.2.6.8 and 6.1.1.4'
O O 0.0106 0.0060 'International Tables Vol C Tables 4.2.6.8 and 6.1.1.4'
S S 0.1246 0.1234 'International Tables Vol C Tables 4.2.6.8 and 6.1.1.4'

loop_
_geom_angle_atom_site_label_1
_geom_angle_atom_site_label_2
_geom_angle_atom_site_label_3
_geom_angle
N1 Ge1 N2 77.12(7)
N1 Ge1 Cl1 90.59(5)
N2 Ge1 Cl1 90.08(5)
C1 N1 Ge1 121.61(14)
C1 N1 C5 120.36(19)
C5 N1 Ge1 117.85(14)
C6 N2 Ge1 116.45(14)
C10 N2 Ge1 123.54(15)
C10 N2 C6 120.01(18)
N1 C1 H1 119.2
N1 C1 C2 121.51(19)
C2 C1 H1 119.2
C1 C2 H2 120.8
C1 C2 C3 118.5(2)
C3 C2 H2 120.8
C2 C3 H3 119.9
C2 C3 C4 120.3(2)
C4 C3 H3 119.9
N1 C5 C6 113.81(18)
N1 C5 C4 120.65(19)
C4 C5 C6 125.53(18)
N2 C6 C5 114.64(17)
N2 C6 C7 121.0(2)
C7 C6 C5 124.4(2)
C6 C7 H7 120.5
C8 C7 C6 118.9(2)
C8 C7 H7 120.5
C7 C8 H8 120.2
C7 C8 C9 119.5(2)
C9 C8 H8 120.2
C8 C9 H9 120.5
C10 C9 C8 119.0(2)
C10 C9 H9 120.5
N2 C10 C9 121.6(2)
N2 C10 H10 119.2
C9 C10 H10 119.2
C3 C4 H4 120.6
C5 C4 C3 118.72(19)
C5 C4 H4 120.6
F1 C11 F3 107.72(19)
F1 C11 S1 111.88(17)
F2 C11 F1 107.64(19)
F2 C11 F3 107.4(2)
F2 C11 S1 111.99(15)
F3 C11 S1 110.02(16)
O1 S1 C11 103.93(11)
O2 S1 C11 103.04(10)
O2 S1 O1 114.56(10)
O3 S1 C11 101.79(11)
O3 S1 O1 114.96(10)
O3 S1 O2 115.94(10)

loop_
_geom_bond_atom_site_label_1
_geom_bond_atom_site_label_2
_geom_bond_distance
Ge1 N1 2.0624(18)
Ge1 N2 2.0912(17)
Ge1 Cl1 2.2997(6)
N1 C1 1.342(3)
N1 C5 1.357(2)
N2 C6 1.356(3)
N2 C10 1.339(3)
C1 H1 0.9300
C1 C2 1.380(3)
C2 H2 0.9300
C2 C3 1.383(3)
C3 H3 0.9300
C3 C4 1.387(3)
C5 C6 1.475(3)
C5 C4 1.383(3)
C6 C7 1.388(3)
C7 H7 0.9300
C7 C8 1.387(3)
C8 H8 0.9300
C8 C9 1.387(3)
C9 H9 0.9300
C9 C10 1.383(3)
C10 H10 0.9300
C4 H4 0.9300
C11 F1 1.332(3)
C11 F2 1.327(3)
C11 F3 1.334(3)
C11 S1 1.825(2)
S1 O1 1.4461(16)
S1 O2 1.4442(16)
S1 O3 1.4377(16)

loop_
_geom_torsion_atom_site_label_1
_geom_torsion_atom_site_label_2
_geom_torsion_atom_site_label_3
_geom_torsion_atom_site_label_4
_geom_torsion
Ge1 N1 C1 C2 -174.97(15)
Ge1 N1 C5 C6 -3.9(2)
Ge1 N1 C5 C4 175.55(14)
Ge1 N2 C6 C5 -2.0(2)
Ge1 N2 C6 C7 178.37(15)
Ge1 N2 C10 C9 -179.83(16)
N1 C1 C2 C3 0.1(3)
N1 C5 C6 N2 3.8(2)
N1 C5 C6 C7 -176.59(19)
N1 C5 C4 C3 -0.8(3)
N2 C6 C7 C8 2.0(3)
C1 N1 C5 C6 -179.05(17)
C1 N1 C5 C4 0.4(3)
C1 C2 C3 C4 -0.6(3)
C2 C3 C4 C5 0.9(3)
C5 N1 C1 C2 0.0(3)
C5 C6 C7 C8 -177.56(19)
C6 N2 C10 C9 0.3(3)
C6 C5 C4 C3 178.52(19)
C6 C7 C8 C9 -0.9(3)
C7 C8 C9 C10 -0.5(3)
C8 C9 C10 N2 0.8(3)
C10 N2 C6 C5 177.89(18)
C10 N2 C6 C7 -1.7(3)
C4 C5 C6 N2 -175.62(19)
C4 C5 C6 C7 4.0(3)
F1 C11 S1 O1 -52.86(18)
F1 C11 S1 O2 66.94(17)
F1 C11 S1 O3 -172.59(16)
F2 C11 S1 O1 68.10(19)
F2 C11 S1 O2 -172.10(16)
F2 C11 S1 O3 -51.63(19)
F3 C11 S1 O1 -172.57(16)
F3 C11 S1 O2 -52.77(18)
F3 C11 S1 O3 67.70(18)
